data_4035064
loop_
_publ_author_name
'Powell, Wyatt C.'
'Walczak, Maciej A.'

_publ_section_title
;
 Asymmetric Synthesis of Chiral 1,2-Amino Alcohols and Morpholin-2-ones
 from Arylglyoxals.
;
_journal_issue 17
_journal_name_full 'The Journal of organic chemistry'
_journal_page_first 10487
_journal_page_last 10500
_journal_paper_doi 10.1021/acs.joc.8b01516
_journal_volume 83
_journal_year 2018
_chemical_absolute_configuration rm
_chemical_formula_moiety 'C24 H23 N O2'
_chemical_formula_sum 'C24 H23 N O2'
_chemical_formula_weight 357.43
_chemical_name_common 'WP-20mL vial'
_space_group_crystal_system orthorhombic
_space_group_IT_number 19
_space_group_name_Hall 'P 2ac 2ab'
_space_group_name_H-M_alt 'P 21 21 21'
_atom_sites_solution_hydrogens geom
_atom_sites_solution_primary direct
_atom_sites_solution_secondary difmap
_cell_angle_alpha 90
_cell_angle_beta 90
_cell_angle_gamma 90
_cell_formula_units_Z 4
_cell_length_a 9.343(8)
_cell_length_b 11.102(9)
_cell_length_c 19.127(16)
_cell_measurement_reflns_used 9400
_cell_measurement_temperature 120.(2)
_cell_measurement_theta_max 33.9458
_cell_measurement_theta_min 2.4590
_cell_volume 1984(3)
_computing_cell_refinement 'SAINT V8.38A (Bruker AXS Inc., 2017)'
_computing_data_collection 'Bruker Instrument Service V6.2.6 (Bruker AXS Inc., 2017)'
_computing_data_reduction 'SAINT V8.38A (Bruker AXS Inc., 2017)'
_computing_molecular_graphics 'shelXle (C.B. Huebschle, rev 833)'
_computing_structure_refinement 'SHELXL-2016/6 (Sheldrick, 2016)'
_computing_structure_solution 'SHELXT 2014/5 (Sheldrick, 2014)'
_diffrn_ambient_temperature 120.(2)
_diffrn_detector_area_resol_mean 8.3333
_diffrn_measured_fraction_theta_full 0.999
_diffrn_measured_fraction_theta_max 0.999
_diffrn_measurement_device_type 'Bruker D8 QUEST '
_diffrn_measurement_method '\f and \w scans'
_diffrn_radiation_monochromator 'curved graphite'
_diffrn_radiation_type 'Mo K\a'
_diffrn_radiation_wavelength 0.71073
_diffrn_reflns_av_R_equivalents 0.0443
_diffrn_reflns_av_unetI/netI 0.0126
_diffrn_reflns_limit_h_max 13
_diffrn_reflns_limit_h_min -13
_diffrn_reflns_limit_k_max 16
_diffrn_reflns_limit_k_min -16
_diffrn_reflns_limit_l_max 28
_diffrn_reflns_limit_l_min -28
_diffrn_reflns_number 189247
_diffrn_reflns_theta_full 31.51
_diffrn_reflns_theta_max 31.51
_diffrn_reflns_theta_min 2.81
_diffrn_source 'sealed tube'
_diffrn_source_type 'Siemans KFF Mo2K-90'
_exptl_absorpt_coefficient_mu 0.076
_exptl_absorpt_correction_T_max 0.98
_exptl_absorpt_correction_T_min 0.92
_exptl_absorpt_correction_type multi-scan
_exptl_absorpt_process_details
;
Krause, L., Herbst-Irmer, R., Sheldrick, G. M., Stalke, D. (2015).
"Comparison of silver and molybdenum microfocus X-ray sources for
single-crystal structure determination"
J. Appl. Cryst. 48, 3-10.
;
_exptl_crystal_colour 'clear colourless'
_exptl_crystal_density_diffrn 1.197
_exptl_crystal_density_method 'not measured'
_exptl_crystal_description block
_exptl_crystal_F_000 760
_exptl_crystal_size_max 0.501
_exptl_crystal_size_mid 0.286
_exptl_crystal_size_min 0.242
_refine_diff_density_max 0.392
_refine_diff_density_min -0.209
_refine_ls_abs_structure_details
;

Flack x determined using 2644 quotients [(I+)-(I-)]/[(I+)+(I-)]
(Parsons, Flack and Wagner, Acta Cryst. B69 (2013) 249-259).
;
_refine_ls_abs_structure_Flack -0.08(16)
_refine_ls_extinction_method none
_refine_ls_goodness_of_fit_ref 1.048
_refine_ls_hydrogen_treatment constr
_refine_ls_matrix_type full
_refine_ls_number_parameters 244
_refine_ls_number_reflns 6608
_refine_ls_number_restraints 0
_refine_ls_restrained_S_all 1.048
_refine_ls_R_factor_all 0.0395
_refine_ls_R_factor_gt 0.0362
_refine_ls_shift/su_max 0.000
_refine_ls_shift/su_mean 0.000
_refine_ls_structure_factor_coef Fsqd
_refine_ls_weighting_details 'w=1/[\s^2^(Fo^2^)+(0.0612P)^2^+0.2669P] where P=(Fo^2^+2Fc^2^)/3'
_refine_ls_weighting_scheme calc
_refine_ls_wR_factor_gt 0.0949
_refine_ls_wR_factor_ref 0.0980
_reflns_number_gt 6219
_reflns_number_total 6608
_reflns_threshold_expression 'I > 2\s(I)'
_cod_data_source_file jo8b01516_si_002.cif
_cod_data_source_block mw04
_cod_depositor_comments
;
The following automatic conversions were performed:

data item '_exptl_absorpt_correction_type' value 'Multi-Scan' was
changed to 'multi-scan' in accordance with the
/home/data/users/saulius/crontab/automatic-downloads/current/ACS/lib/dictionaries/cif_core.dic
dictionary named 'cif_core.dic' version 2.4.2 last updated on
2011-04-26.

Automatic conversion script
Id: cif_fix_values 6909 2019-04-08 15:41:33Z antanas 
;
_cod_original_cell_volume 1984.(3)
_cod_database_code 4035064

loop_
_space_group_symop_operation_xyz
'x, y, z'
'-x+1/2, -y, z+1/2'
'-x, y+1/2, -z+1/2'
'x+1/2, -y+1/2, -z'

loop_
_atom_site_type_symbol
_atom_site_label
_atom_site_fract_x
_atom_site_fract_y
_atom_site_fract_z
_atom_site_U_iso_or_equiv
_atom_site_adp_type
_atom_site_calc_flag
_atom_site_refinement_flags_adp
_atom_site_refinement_flags_posn
_atom_site_occupancy
O O1 0.78523(13) 0.45390(9) 0.58892(5) 0.0259(2) Uani d . . 1
O O2 0.67376(15) 0.58732(11) 0.52005(6) 0.0345(3) Uani d . . 1
N N1 0.79957(12) 0.64450(9) 0.69012(5) 0.01680(19) Uani d . . 1
C C1 0.75276(16) 0.57018(12) 0.56978(7) 0.0224(2) Uani d . . 1
C C2 0.88450(15) 0.44327(12) 0.64843(7) 0.0219(2) Uani d . . 1
H H2A 0.979956 0.474092 0.634834 0.026 Uiso calc U R 1
H H2B 0.894849 0.35751 0.661687 0.026 Uiso calc U R 1
C C3 0.82745(13) 0.51560(11) 0.71110(6) 0.0167(2) Uani d . . 1
H H3 0.902266 0.515331 0.748487 0.02 Uiso calc U R 1
C C4 0.82489(13) 0.67007(11) 0.61400(6) 0.0175(2) Uani d . . 1
H H4 0.930303 0.667724 0.60504 0.021 Uiso calc U R 1
C C5 0.87834(14) 0.73116(11) 0.73619(6) 0.0191(2) Uani d . . 1
H H5A 0.870849 0.813475 0.716629 0.023 Uiso calc U R 1
H H5B 0.980902 0.70895 0.737981 0.023 Uiso calc U R 1
C C6 0.81522(14) 0.72905(11) 0.81033(6) 0.0175(2) Uani d . . 1
C C7 0.89022(15) 0.67650(12) 0.86694(7) 0.0207(2) Uani d . . 1
H H7 0.983367 0.644496 0.859741 0.025 Uiso calc U R 1
C C8 0.82716(16) 0.67131(12) 0.93438(7) 0.0232(2) Uani d . . 1
H H8 0.877876 0.635234 0.971994 0.028 Uiso calc U R 1
C C9 0.69002(16) 0.71935(12) 0.94569(7) 0.0232(2) Uani d . . 1
H H9 0.647872 0.715564 0.99084 0.028 Uiso calc U R 1
C C10 0.61478(16) 0.77341(12) 0.88965(7) 0.0228(2) Uani d . . 1
H H10 0.522631 0.807098 0.897297 0.027 Uiso calc U R 1
C C11 0.67696(15) 0.77724(11) 0.82218(6) 0.0202(2) Uani d . . 1
H H11 0.625491 0.812432 0.78453 0.024 Uiso calc U R 1
C C12 0.76834(14) 0.79482(11) 0.59261(6) 0.0181(2) Uani d . . 1
C C13 0.62416(15) 0.82868(13) 0.60591(8) 0.0259(3) Uani d . . 1
H H13 0.561825 0.775235 0.62994 0.031 Uiso calc U R 1
C C14 0.57396(17) 0.94228(14) 0.58319(10) 0.0324(3) Uani d . . 1
H H14 0.477541 0.964886 0.591956 0.039 Uiso calc U R 1
C C15 0.66605(18) 1.02245(13) 0.54757(9) 0.0299(3) Uani d . . 1
H H15 0.631664 1.098627 0.532405 0.036 Uiso calc U R 1
C C16 0.80833(17) 0.98912(13) 0.53470(8) 0.0266(3) Uani d . . 1
H H16 0.870535 1.042868 0.510816 0.032 Uiso calc U R 1
C C17 0.85960(14) 0.87546(13) 0.55723(7) 0.0220(2) Uani d . . 1
H H17 0.956191 0.853444 0.548416 0.026 Uiso calc U R 1
C C18 0.68769(14) 0.45884(11) 0.74182(7) 0.0195(2) Uani d . . 1
H H18A 0.647104 0.514639 0.776984 0.023 Uiso calc U R 1
H H18B 0.616628 0.450141 0.703752 0.023 Uiso calc U R 1
C C19 0.71113(13) 0.33511(11) 0.77620(7) 0.0186(2) Uani d . . 1
C C20 0.75572(14) 0.32771(12) 0.84707(7) 0.0201(2) Uani d . . 1
H H20 0.776229 0.399487 0.872184 0.024 Uiso calc U R 1
C C21 0.77003(15) 0.21480(12) 0.88079(7) 0.0235(2) Uani d . . 1
H H21 0.797871 0.211377 0.928521 0.028 Uiso calc U R 1
C C22 0.74291(16) 0.10700(12) 0.84352(8) 0.0263(3) Uani d . . 1
H H22 0.751197 0.031258 0.866264 0.032 Uiso calc U R 1
C C23 0.70345(16) 0.11276(12) 0.77227(9) 0.0265(3) Uani d . . 1
H H23 0.687562 0.040679 0.746653 0.032 Uiso calc U R 1
C C24 0.68755(15) 0.22622(12) 0.73897(7) 0.0233(2) Uani d . . 1
H H24 0.660746 0.229378 0.691094 0.028 Uiso calc U R 1

loop_
_atom_site_aniso_label
_atom_site_aniso_U_11
_atom_site_aniso_U_22
_atom_site_aniso_U_33
_atom_site_aniso_U_12
_atom_site_aniso_U_13
_atom_site_aniso_U_23
O1 0.0375(6) 0.0192(4) 0.0211(4) 0.0048(4) -0.0048(4) -0.0033(3)
O2 0.0451(7) 0.0290(5) 0.0293(5) 0.0054(5) -0.0172(5) -0.0045(4)
N1 0.0207(5) 0.0148(4) 0.0149(4) -0.0014(4) -0.0013(3) 0.0013(3)
C1 0.0265(6) 0.0198(5) 0.0210(5) 0.0039(5) -0.0011(5) -0.0023(4)
C2 0.0229(6) 0.0206(5) 0.0222(5) 0.0070(5) 0.0011(5) 0.0011(4)
C3 0.0160(5) 0.0158(5) 0.0182(5) 0.0003(4) -0.0020(4) 0.0018(4)
C4 0.0171(5) 0.0187(5) 0.0167(5) 0.0015(4) 0.0002(4) 0.0017(4)
C5 0.0215(5) 0.0178(5) 0.0180(5) -0.0049(4) -0.0009(4) 0.0002(4)
C6 0.0217(5) 0.0132(4) 0.0175(5) -0.0036(4) -0.0022(4) -0.0006(4)
C7 0.0219(6) 0.0189(5) 0.0212(5) -0.0023(5) -0.0036(4) 0.0010(4)
C8 0.0304(6) 0.0201(5) 0.0191(5) -0.0025(5) -0.0054(5) 0.0026(4)
C9 0.0312(7) 0.0211(5) 0.0173(5) -0.0048(5) 0.0002(5) -0.0005(4)
C10 0.0266(6) 0.0217(5) 0.0200(5) 0.0012(5) -0.0002(5) -0.0032(5)
C11 0.0249(6) 0.0170(5) 0.0188(5) 0.0006(5) -0.0025(4) -0.0006(4)
C12 0.0190(5) 0.0177(5) 0.0175(5) 0.0008(4) -0.0006(4) 0.0020(4)
C13 0.0212(6) 0.0228(6) 0.0336(7) 0.0025(5) 0.0065(5) 0.0093(5)
C14 0.0239(7) 0.0265(7) 0.0467(9) 0.0085(5) 0.0099(6) 0.0127(6)
C15 0.0322(7) 0.0210(6) 0.0365(8) 0.0026(5) 0.0030(6) 0.0105(5)
C16 0.0271(7) 0.0231(6) 0.0294(6) -0.0046(5) 0.0022(5) 0.0070(5)
C17 0.0181(5) 0.0250(6) 0.0230(5) -0.0011(5) 0.0009(4) 0.0039(5)
C18 0.0179(5) 0.0147(4) 0.0259(6) 0.0005(4) 0.0016(5) 0.0023(4)
C19 0.0165(5) 0.0149(4) 0.0245(5) -0.0012(4) 0.0012(4) 0.0003(4)
C20 0.0186(5) 0.0189(5) 0.0227(5) -0.0014(4) 0.0030(5) -0.0003(4)
C21 0.0204(6) 0.0245(6) 0.0255(6) -0.0007(5) 0.0026(5) 0.0050(5)
C22 0.0231(6) 0.0182(5) 0.0374(7) -0.0013(5) 0.0009(6) 0.0066(5)
C23 0.0253(6) 0.0154(5) 0.0389(7) -0.0033(5) -0.0042(6) -0.0004(5)
C24 0.0235(6) 0.0177(5) 0.0287(6) -0.0018(5) -0.0055(5) -0.0005(5)

loop_
_atom_type_symbol
_atom_type_description
_atom_type_scat_dispersion_real
_atom_type_scat_dispersion_imag
_atom_type_scat_source
C C 0.0033 0.0016 'International Tables Vol C Tables 4.2.6.8 and 6.1.1.4'
H H 0.0000 0.0000 'International Tables Vol C Tables 4.2.6.8 and 6.1.1.4'
N N 0.0061 0.0033 'International Tables Vol C Tables 4.2.6.8 and 6.1.1.4'
O O 0.0106 0.0060 'International Tables Vol C Tables 4.2.6.8 and 6.1.1.4'

loop_
_geom_angle_atom_site_label_1
_geom_angle_atom_site_label_2
_geom_angle_atom_site_label_3
_geom_angle
C1 O1 C2 114.81(10)
C5 N1 C4 111.81(10)
C5 N1 C3 111.59(10)
C4 N1 C3 114.19(9)
O2 C1 O1 119.19(12)
O2 C1 C4 125.29(13)
O1 C1 C4 115.51(12)
O1 C2 C3 110.01(11)
O1 C2 H2A 109.7
C3 C2 H2A 109.7
O1 C2 H2B 109.7
C3 C2 H2B 109.7
H2A C2 H2B 108.2
N1 C3 C2 110.35(11)
N1 C3 C18 109.74(10)
C2 C3 C18 111.82(11)
N1 C3 H3 108.3
C2 C3 H3 108.3
C18 C3 H3 108.3
N1 C4 C12 111.96(10)
N1 C4 C1 108.99(11)
C12 C4 C1 110.50(11)
N1 C4 H4 108.4
C12 C4 H4 108.4
C1 C4 H4 108.4
N1 C5 C6 110.16(11)
N1 C5 H5A 109.6
C6 C5 H5A 109.6
N1 C5 H5B 109.6
C6 C5 H5B 109.6
H5A C5 H5B 108.1
C7 C6 C11 118.99(12)
C7 C6 C5 121.50(13)
C11 C6 C5 119.48(11)
C6 C7 C8 120.43(14)
C6 C7 H7 119.8
C8 C7 H7 119.8
C9 C8 C7 120.21(12)
C9 C8 H8 119.9
C7 C8 H8 119.9
C8 C9 C10 119.82(13)
C8 C9 H9 120.1
C10 C9 H9 120.1
C9 C10 C11 119.95(14)
C9 C10 H10 120.0
C11 C10 H10 120.0
C10 C11 C6 120.58(12)
C10 C11 H11 119.7
C6 C11 H11 119.7
C17 C12 C13 119.42(12)
C17 C12 C4 119.47(12)
C13 C12 C4 121.08(11)
C14 C13 C12 119.69(13)
C14 C13 H13 120.2
C12 C13 H13 120.2
C15 C14 C13 120.53(15)
C15 C14 H14 119.7
C13 C14 H14 119.7
C16 C15 C14 119.72(14)
C16 C15 H15 120.1
C14 C15 H15 120.1
C15 C16 C17 120.16(13)
C15 C16 H16 119.9
C17 C16 H16 119.9
C12 C17 C16 120.48(13)
C12 C17 H17 119.8
C16 C17 H17 119.8
C19 C18 C3 113.66(11)
C19 C18 H18A 108.8
C3 C18 H18A 108.8
C19 C18 H18B 108.8
C3 C18 H18B 108.8
H18A C18 H18B 107.7
C24 C19 C20 118.34(12)
C24 C19 C18 121.57(12)
C20 C19 C18 120.09(11)
C21 C20 C19 120.90(12)
C21 C20 H20 119.5
C19 C20 H20 119.5
C22 C21 C20 120.13(13)
C22 C21 H21 119.9
C20 C21 H21 119.9
C23 C22 C21 119.60(12)
C23 C22 H22 120.2
C21 C22 H22 120.2
C22 C23 C24 120.01(13)
C22 C23 H23 120.0
C24 C23 H23 120.0
C23 C24 C19 120.95(13)
C23 C24 H24 119.5
C19 C24 H24 119.5

loop_
_geom_bond_atom_site_label_1
_geom_bond_atom_site_label_2
_geom_bond_distance
O1 C1 1.3757(18)
O1 C2 1.4730(19)
O2 C1 1.2189(19)
N1 C5 1.4979(17)
N1 C4 1.5022(19)
N1 C3 1.5089(19)
C1 C4 1.549(2)
C2 C3 1.538(2)
C2 H2A 0.99
C2 H2B 0.99
C3 C18 1.564(2)
C3 H3 1.0
C4 C12 1.5378(19)
C4 H4 1.0
C5 C6 1.536(2)
C5 H5A 0.99
C5 H5B 0.99
C6 C7 1.4156(19)
C6 C11 1.416(2)
C7 C8 1.419(2)
C7 H7 0.95
C8 C9 1.405(2)
C8 H8 0.95
C9 C10 1.415(2)
C9 H9 0.95
C10 C11 1.416(2)
C10 H10 0.95
C11 H11 0.95
C12 C17 1.4095(19)
C12 C13 1.421(2)
C13 C14 1.414(2)
C13 H13 0.95
C14 C15 1.413(2)
C14 H14 0.95
C15 C16 1.402(3)
C15 H15 0.95
C16 C17 1.417(2)
C16 H16 0.95
C17 H17 0.95
C18 C19 1.5386(19)
C18 H18A 0.99
C18 H18B 0.99
C19 C24 1.4203(19)
C19 C20 1.420(2)
C20 C21 1.416(2)
C20 H20 0.95
C21 C22 1.416(2)
C21 H21 0.95
C22 C23 1.413(2)
C22 H22 0.95
C23 C24 1.419(2)
C23 H23 0.95
C24 H24 0.95

loop_
_geom_torsion_atom_site_label_1
_geom_torsion_atom_site_label_2
_geom_torsion_atom_site_label_3
_geom_torsion_atom_site_label_4
_geom_torsion
C2 O1 C1 O2 178.45(13)
C2 O1 C1 C4 -0.33(17)
C1 O1 C2 C3 53.89(15)
C5 N1 C3 C2 -124.64(12)
C4 N1 C3 C2 3.36(14)
C5 N1 C3 C18 111.70(12)
C4 N1 C3 C18 -120.30(11)
O1 C2 C3 N1 -54.69(14)
O1 C2 C3 C18 67.76(14)
C5 N1 C4 C12 -62.91(14)
C3 N1 C4 C12 169.20(10)
C5 N1 C4 C1 174.54(10)
C3 N1 C4 C1 46.65(14)
O2 C1 C4 N1 130.62(16)
O1 C1 C4 N1 -50.68(15)
O2 C1 C4 C12 7.20(19)
O1 C1 C4 C12 -174.11(11)
C4 N1 C5 C6 162.27(10)
C3 N1 C5 C6 -68.46(14)
N1 C5 C6 C7 108.08(14)
N1 C5 C6 C11 -69.89(15)
C11 C6 C7 C8 0.54(18)
C5 C6 C7 C8 -177.44(11)
C6 C7 C8 C9 -0.57(19)
C7 C8 C9 C10 -0.2(2)
C8 C9 C10 C11 1.0(2)
C9 C10 C11 C6 -1.01(19)
C7 C6 C11 C10 0.25(18)
C5 C6 C11 C10 178.27(12)
N1 C4 C12 C17 127.97(12)
C1 C4 C12 C17 -110.34(14)
N1 C4 C12 C13 -54.11(16)
C1 C4 C12 C13 67.58(16)
C17 C12 C13 C14 0.3(2)
C4 C12 C13 C14 -177.58(14)
C12 C13 C14 C15 -0.2(3)
C13 C14 C15 C16 -0.1(3)
C14 C15 C16 C17 0.1(2)
C13 C12 C17 C16 -0.3(2)
C4 C12 C17 C16 177.64(12)
C15 C16 C17 C12 0.1(2)
N1 C3 C18 C19 -170.14(10)
C2 C3 C18 C19 67.06(14)
C3 C18 C19 C24 -95.44(15)
C3 C18 C19 C20 85.35(14)
C24 C19 C20 C21 -2.85(18)
C18 C19 C20 C21 176.39(12)
C19 C20 C21 C22 1.42(19)
C20 C21 C22 C23 0.9(2)
C21 C22 C23 C24 -1.6(2)
C22 C23 C24 C19 0.2(2)
C20 C19 C24 C23 2.1(2)
C18 C19 C24 C23 -177.17(13)
